data_7034173
loop_
_publ_author_name
'Sukhikh, Taisiya S.'
'Bashirov, Denis A.'
'Kuratieva, Natalia V.'
'Smolentsev, Anton I.'
'Bogomyakov, Artem S.'
'Burilov, Vladimir A.'
'Mustafina, Asia R.'
'Zibarev, Andrey V.'
'Konchenko, Sergey N.'

_publ_section_title
;
 New NIR-emissive tetranuclear Er(iii) complexes with
 4-hydroxo-2,1,3-benzothiadiazolate and dibenzoylmethanide ligands:
 synthesis and characterization.
;
_journal_issue 12
_journal_name_full 'Dalton transactions (Cambridge, England : 2003)'
_journal_page_first 5727
_journal_page_last 5734
_journal_paper_doi 10.1039/c4dt03878a
_journal_volume 44
_journal_year 2015
_chemical_formula_moiety 'C96 H64 Er4 N12 O16 S6, 6(C4 H8 O)'
_chemical_formula_sum 'C120 H112 Er4 N12 O22 S6'
_chemical_formula_weight 2935.62
_chemical_name_systematic
; 
 ? 
;
_space_group_IT_number 2
_symmetry_cell_setting triclinic
_symmetry_space_group_name_Hall '-P 1'
_symmetry_space_group_name_H-M 'P -1'
_atom_sites_solution_hydrogens geom
_atom_sites_solution_primary direct
_atom_sites_solution_secondary difmap
_audit_creation_method SHELXL-97
_audit_update_record
;
2015-01-27 deposited with the CCDC.
2015-02-09 downloaded from the CCDC.
;
_cell_angle_alpha 65.675(2)
_cell_angle_beta 68.993(2)
_cell_angle_gamma 64.225(2)
_cell_formula_units_Z 1
_cell_length_a 14.8263(12)
_cell_length_b 14.8685(12)
_cell_length_c 16.6589(14)
_cell_measurement_reflns_used 5124
_cell_measurement_temperature 150(2)
_cell_measurement_theta_max 26.78
_cell_measurement_theta_min 2.58
_cell_volume 2940.5(4)
_computing_cell_refinement 'SAINT (Bruker, 2004)'
_computing_data_collection 'APEX2 (Bruker, 2004)'
_computing_data_reduction 'SAINT (Bruker, 2004)'
_computing_molecular_graphics 'SHELXTL (Bruker, 2004)'
_computing_publication_material 'SHELXTL (Bruker, 2004)'
_computing_structure_refinement 'SHELXTL (Bruker, 2004)'
_computing_structure_solution 'SHELXTL (Bruker, 2004)'
_diffrn_ambient_temperature 150(2)
_diffrn_detector_area_resol_mean 25
_diffrn_measured_fraction_theta_full 0.997
_diffrn_measured_fraction_theta_max 0.988
_diffrn_measurement_device_type 'Bruker Nonius X8Apex CCD area-detector'
_diffrn_measurement_method '\f and \w scans'
_diffrn_radiation_monochromator graphite
_diffrn_radiation_source 'fine-focus sealed tube'
_diffrn_radiation_type MoK\a
_diffrn_radiation_wavelength 0.71073
_diffrn_reflns_av_R_equivalents 0.0354
_diffrn_reflns_av_sigmaI/netI 0.0759
_diffrn_reflns_limit_h_max 19
_diffrn_reflns_limit_h_min -9
_diffrn_reflns_limit_k_max 19
_diffrn_reflns_limit_k_min -15
_diffrn_reflns_limit_l_max 21
_diffrn_reflns_limit_l_min -20
_diffrn_reflns_number 22102
_diffrn_reflns_theta_full 25.25
_diffrn_reflns_theta_max 27.59
_diffrn_reflns_theta_min 1.71
_exptl_absorpt_coefficient_mu 3.006
_exptl_absorpt_correction_T_max 0.9423
_exptl_absorpt_correction_T_min 0.6137
_exptl_absorpt_correction_type multi-scan
_exptl_absorpt_process_details 'SADABS (Bruker, 2004)'
_exptl_crystal_colour yellow
_exptl_crystal_density_diffrn 1.658
_exptl_crystal_density_method 'not measured'
_exptl_crystal_description plate
_exptl_crystal_F_000 1460
_exptl_crystal_size_max 0.18
_exptl_crystal_size_mid 0.08
_exptl_crystal_size_min 0.02
_refine_diff_density_max 1.977
_refine_diff_density_min -2.071
_refine_diff_density_rms 0.165
_refine_ls_extinction_method none
_refine_ls_goodness_of_fit_ref 0.935
_refine_ls_hydrogen_treatment mixed
_refine_ls_matrix_type full
_refine_ls_number_parameters 742
_refine_ls_number_reflns 13486
_refine_ls_number_restraints 21
_refine_ls_restrained_S_all 0.938
_refine_ls_R_factor_all 0.0809
_refine_ls_R_factor_gt 0.0425
_refine_ls_shift/su_max 0.002
_refine_ls_shift/su_mean 0.000
_refine_ls_structure_factor_coef Fsqd
_refine_ls_weighting_details 'calc w=1/[\s^2^(Fo^2^)+(0.0509P)^2^] where P=(Fo^2^+2Fc^2^)/3'
_refine_ls_weighting_scheme calc
_refine_ls_wR_factor_gt 0.0906
_refine_ls_wR_factor_ref 0.1000
_reflns_number_gt 9198
_reflns_number_total 13486
_reflns_threshold_expression >2sigma(I)
_cod_data_source_file c4dt03878a2.cif
_cod_data_source_block 1
_cod_depositor_comments
;
The following automatic conversions were performed:

'_symmetry_cell_setting' value 'Triclinic' changed to 'triclinic'
according to
/usr/data/users/saulius/crontab/automatic-downloads/rss-feeds/RSC/lib/dictionaries/cif_core.dic
dictionary named 'cif_core.dic' version 2.4.2 from 2011-04-26.

Automatic conversion script
Id: cif_fix_values 3008 2015-01-20 13:52:24Z robertas 

 Adding full bibliography for 7034171--7034173.cif.
;
_cod_database_code 7034173

loop_
_symmetry_equiv_pos_as_xyz
'x, y, z'
'-x, -y, -z'

loop_
_atom_site_label
_atom_site_type_symbol
_atom_site_fract_x
_atom_site_fract_y
_atom_site_fract_z
_atom_site_U_iso_or_equiv
_atom_site_adp_type
_atom_site_occupancy
_atom_site_symmetry_multiplicity
_atom_site_calc_flag
_atom_site_refinement_flags
Er1 Er 0.055707(19) 0.621737(19) 0.294093(15) 0.01867(7) Uani 1 1 d .
Er2 Er 0.084089(18) 0.364630(18) 0.486875(14) 0.01718(7) Uani 1 1 d .
S1 S -0.06718(15) 0.63475(14) 0.11372(10) 0.0395(4) Uani 1 1 d .
S2 S -0.02099(14) 0.12838(12) 0.91127(10) 0.0325(4) Uani 1 1 d .
S3 S -0.11645(13) 0.24963(13) 0.48804(11) 0.0337(4) Uani 1 1 d .
O6 O 0.0769(3) 0.5372(3) 0.4407(2) 0.0173(8) Uani 1 1 d .
O7 O 0.3477(14) 0.0693(16) -0.0056(12) 0.227(7) Uani 1 1 d U
O8 O 0.4946(5) 0.2860(7) 0.0409(5) 0.100(2) Uani 1 1 d .
O9 O 0.6042(6) 0.0415(6) 0.2791(5) 0.106(2) Uani 1 1 d .
O1 O -0.1086(3) 0.6247(3) 0.3872(2) 0.0205(8) Uani 1 1 d .
O2 O 0.0158(3) 0.2547(3) 0.6207(2) 0.0228(8) Uani 1 1 d .
O3 O 0.0745(3) 0.4474(3) 0.3319(2) 0.0216(8) Uani 1 1 d .
O41 O 0.1491(3) 0.6102(3) 0.1543(2) 0.0269(9) Uani 1 1 d .
O42 O 0.2055(3) 0.6328(3) 0.2836(2) 0.0276(9) Uani 1 1 d .
O51 O 0.2546(3) 0.3397(3) 0.4458(3) 0.0264(9) Uani 1 1 d .
O52 O 0.1621(3) 0.2178(3) 0.4448(2) 0.0250(9) Uani 1 1 d .
N11 N -0.0677(4) 0.6388(4) 0.2094(3) 0.0274(11) Uani 1 1 d .
N12 N -0.1574(4) 0.5872(5) 0.1441(4) 0.0397(14) Uani 1 1 d .
N21 N -0.0150(4) 0.1937(3) 0.8052(3) 0.0254(11) Uani 1 1 d .
N22 N 0.0229(4) 0.0107(4) 0.9057(3) 0.0353(13) Uani 1 1 d .
N31 N -0.0483(4) 0.3274(4) 0.4452(3) 0.0231(10) Uani 1 1 d .
N32 N -0.1100(4) 0.2299(4) 0.3976(4) 0.0366(13) Uani 1 1 d .
C11 C -0.1421(4) 0.6019(4) 0.2709(4) 0.0228(12) Uani 1 1 d .
C16 C -0.1648(4) 0.5936(4) 0.3638(3) 0.0210(11) Uani 1 1 d .
C15 C -0.2427(4) 0.5556(5) 0.4172(4) 0.0283(13) Uani 1 1 d .
H15 H -0.2644 0.5520 0.4792 0.034 Uiso 1 1 calc R
C14 C -0.2920(5) 0.5213(5) 0.3818(4) 0.0353(15) Uani 1 1 d .
H14 H -0.3441 0.4931 0.4223 0.042 Uiso 1 1 calc R
C13 C -0.2696(5) 0.5263(6) 0.2938(4) 0.0393(16) Uani 1 1 d .
H13 H -0.3037 0.5016 0.2729 0.047 Uiso 1 1 calc R
C12 C -0.1926(5) 0.5702(5) 0.2347(4) 0.0299(13) Uani 1 1 d .
C21 C 0.0218(5) 0.1229(4) 0.7614(4) 0.0239(12) Uani 1 1 d .
C26 C 0.0382(4) 0.1522(4) 0.6648(4) 0.0243(12) Uani 1 1 d .
C25 C 0.0765(5) 0.0706(5) 0.6297(4) 0.0292(14) Uani 1 1 d .
H25 H 0.0892 0.0847 0.5663 0.035 Uiso 1 1 calc R
C24 C 0.0978(5) -0.0366(5) 0.6882(4) 0.0331(14) Uani 1 1 d .
H24 H 0.1238 -0.0908 0.6613 0.040 Uiso 1 1 calc R
C23 C 0.0829(5) -0.0645(5) 0.7793(4) 0.0389(16) Uani 1 1 d .
H23 H 0.0975 -0.1359 0.8154 0.047 Uiso 1 1 calc R
C22 C 0.0450(5) 0.0166(4) 0.8178(4) 0.0303(14) Uani 1 1 d .
C31 C -0.0195(4) 0.3395(4) 0.3572(4) 0.0223(12) Uani 1 1 d .
C36 C 0.0477(4) 0.3977(4) 0.2970(4) 0.0242(12) Uani 1 1 d .
C35 C 0.0772(5) 0.3970(5) 0.2098(4) 0.0348(15) Uani 1 1 d .
H35 H 0.1214 0.4343 0.1670 0.042 Uiso 1 1 calc R
C34 C 0.0423(6) 0.3408(5) 0.1819(4) 0.0418(17) Uani 1 1 d .
H34 H 0.0654 0.3422 0.1204 0.050 Uiso 1 1 calc R
C33 C -0.0208(6) 0.2862(5) 0.2366(4) 0.0435(18) Uani 1 1 d .
H33 H -0.0430 0.2509 0.2150 0.052 Uiso 1 1 calc R
C32 C -0.0523(5) 0.2840(5) 0.3277(4) 0.0301(14) Uani 1 1 d .
C41 C 0.2237(5) 0.6432(5) 0.1013(4) 0.0320(14) Uani 1 1 d .
C43 C 0.2881(5) 0.6647(5) 0.1291(4) 0.0341(15) Uani 1 1 d .
H43 H 0.3414 0.6879 0.0842 0.041 Uiso 1 1 calc R
C42 C 0.2799(5) 0.6544(5) 0.2190(4) 0.0298(13) Uani 1 1 d .
C51 C 0.3375(4) 0.2673(5) 0.4250(4) 0.0262(13) Uani 1 1 d .
C53 C 0.3404(5) 0.1821(5) 0.4061(4) 0.0333(14) Uani 1 1 d .
H53 H 0.4055 0.1331 0.3895 0.040 Uiso 1 1 calc R
C52 C 0.2530(5) 0.1659(4) 0.4107(4) 0.0262(13) Uani 1 1 d .
C71 C 0.3462(12) -0.0295(14) 0.0344(12) 0.178(9) Uani 1 1 d D
H71A H 0.3758 -0.0633 0.0886 0.214 Uiso 1 1 calc R
H71B H 0.3864 -0.0717 -0.0078 0.214 Uiso 1 1 calc R
C72 C 0.2366(12) -0.0214(10) 0.0600(10) 0.127(5) Uani 1 1 d D
H72A H 0.2201 -0.0359 0.0150 0.152 Uiso 1 1 calc R
H72B H 0.2218 -0.0722 0.1198 0.152 Uiso 1 1 calc R
C73 C 0.1764(10) 0.0861(10) 0.0626(10) 0.124(5) Uani 1 1 d D
H73A H 0.1411 0.0873 0.1252 0.149 Uiso 1 1 calc R
H73B H 0.1244 0.1196 0.0253 0.149 Uiso 1 1 calc R
C74 C 0.2524(14) 0.1399(12) 0.0253(14) 0.177(8) Uani 1 1 d D
H74A H 0.2316 0.2039 -0.0252 0.212 Uiso 1 1 calc R
H74B H 0.2577 0.1605 0.0725 0.212 Uiso 1 1 calc R
C81 C 0.4327(9) 0.2225(12) 0.0807(10) 0.145(6) Uani 1 1 d D
H81A H 0.4667 0.1554 0.1227 0.174 Uiso 1 1 calc R
H81B H 0.4210 0.2070 0.0336 0.174 Uiso 1 1 calc R
C82 C 0.3357(12) 0.2792(12) 0.1292(12) 0.167(6) Uani 1 1 d DU
H82A H 0.3059 0.2308 0.1833 0.201 Uiso 1 1 calc R
H82B H 0.2855 0.3234 0.0901 0.201 Uiso 1 1 calc R
C83 C 0.3687(11) 0.3459(14) 0.1552(8) 0.147(6) Uani 1 1 d D
H83A H 0.3100 0.4068 0.1697 0.176 Uiso 1 1 calc R
H83B H 0.4030 0.3042 0.2066 0.176 Uiso 1 1 calc R
C84 C 0.4417(9) 0.3786(9) 0.0696(9) 0.122(5) Uani 1 1 d D
H84A H 0.4046 0.4378 0.0240 0.146 Uiso 1 1 calc R
H84B H 0.4902 0.3997 0.0803 0.146 Uiso 1 1 calc R
C91 C 0.6394(12) -0.0324(7) 0.3478(8) 0.129(5) Uani 1 1 d D
H91A H 0.5829 -0.0335 0.4023 0.155 Uiso 1 1 calc R
H91B H 0.6924 -0.0176 0.3585 0.155 Uiso 1 1 calc R
C92 C 0.6839(10) -0.1349(7) 0.3332(7) 0.102(4) Uani 1 1 d D
H92A H 0.6350 -0.1740 0.3641 0.122 Uiso 1 1 calc R
H92B H 0.7480 -0.1771 0.3557 0.122 Uiso 1 1 calc R
C93 C 0.7050(9) -0.1106(8) 0.2343(7) 0.098(4) Uani 1 1 d D
H93A H 0.6697 -0.1417 0.2178 0.118 Uiso 1 1 calc R
H93B H 0.7795 -0.1367 0.2087 0.118 Uiso 1 1 calc R
C94 C 0.6629(11) 0.0060(9) 0.2023(7) 0.131(5) Uani 1 1 d D
H94A H 0.7196 0.0350 0.1706 0.157 Uiso 1 1 calc R
H94B H 0.6189 0.0296 0.1596 0.157 Uiso 1 1 calc R
C411 C 0.2404(5) 0.6532(5) 0.0044(4) 0.0314(14) Uani 1 1 d .
C412 C 0.2026(6) 0.5981(6) -0.0180(4) 0.0424(17) Uani 1 1 d .
H412 H 0.1647 0.5560 0.0286 0.051 Uiso 1 1 calc R
C413 C 0.2186(6) 0.6029(6) -0.1063(4) 0.0510(19) Uani 1 1 d .
H413 H 0.1925 0.5642 -0.1202 0.061 Uiso 1 1 calc R
C414 C 0.2735(6) 0.6650(6) -0.1748(4) 0.053(2) Uani 1 1 d .
H414 H 0.2849 0.6687 -0.2358 0.064 Uiso 1 1 calc R
C415 C 0.3114(6) 0.7211(7) -0.1548(5) 0.056(2) Uani 1 1 d .
H415 H 0.3485 0.7636 -0.2019 0.067 Uiso 1 1 calc R
C416 C 0.2951(5) 0.7153(6) -0.0653(4) 0.0430(17) Uani 1 1 d .
H416 H 0.3214 0.7539 -0.0515 0.052 Uiso 1 1 calc R
C421 C 0.3566(5) 0.6709(5) 0.2444(4) 0.0313(14) Uani 1 1 d .
C422 C 0.3442(5) 0.6622(5) 0.3331(4) 0.0399(16) Uani 1 1 d .
H422 H 0.2873 0.6450 0.3768 0.048 Uiso 1 1 calc R
C423 C 0.4128(6) 0.6780(6) 0.3595(5) 0.0509(19) Uani 1 1 d .
H423 H 0.4031 0.6700 0.4214 0.061 Uiso 1 1 calc R
C424 C 0.4950(6) 0.7052(6) 0.2983(5) 0.051(2) Uani 1 1 d .
H424 H 0.5410 0.7178 0.3167 0.062 Uiso 1 1 calc R
C425 C 0.5089(6) 0.7137(7) 0.2092(6) 0.065(2) Uani 1 1 d .
H425 H 0.5660 0.7310 0.1658 0.078 Uiso 1 1 calc R
C426 C 0.4401(6) 0.6971(7) 0.1820(5) 0.054(2) Uani 1 1 d .
H426 H 0.4505 0.7037 0.1205 0.064 Uiso 1 1 calc R
C511 C 0.4353(5) 0.2777(5) 0.4183(4) 0.0313(14) Uani 1 1 d .
C512 C 0.4420(5) 0.3771(6) 0.3876(4) 0.0348(15) Uani 1 1 d .
H512 H 0.3853 0.4371 0.3693 0.042 Uiso 1 1 calc R
C513 C 0.5316(5) 0.3890(6) 0.3837(4) 0.0443(18) Uani 1 1 d .
H513 H 0.5360 0.4572 0.3616 0.053 Uiso 1 1 calc R
C514 C 0.6137(5) 0.3034(7) 0.4113(4) 0.0468(19) Uani 1 1 d .
H514 H 0.6741 0.3123 0.4095 0.056 Uiso 1 1 calc R
C515 C 0.6077(5) 0.2050(6) 0.4414(5) 0.0474(19) Uani 1 1 d .
H515 H 0.6640 0.1451 0.4606 0.057 Uiso 1 1 calc R
C516 C 0.5185(5) 0.1934(6) 0.4439(5) 0.0409(16) Uani 1 1 d .
H516 H 0.5153 0.1249 0.4639 0.049 Uiso 1 1 calc R
C521 C 0.2601(5) 0.0866(5) 0.3735(4) 0.0330(14) Uani 1 1 d .
C522 C 0.1713(5) 0.0699(5) 0.3822(4) 0.0355(15) Uani 1 1 d .
H522 H 0.1078 0.1066 0.4142 0.043 Uiso 1 1 calc R
C523 C 0.1741(6) 0.0002(6) 0.3450(5) 0.0488(19) Uani 1 1 d .
H523 H 0.1126 -0.0097 0.3509 0.059 Uiso 1 1 calc R
C524 C 0.2647(7) -0.0535(7) 0.3001(6) 0.067(3) Uani 1 1 d .
H524 H 0.2668 -0.1007 0.2741 0.080 Uiso 1 1 calc R
C525 C 0.3535(7) -0.0394(7) 0.2923(7) 0.071(3) Uani 1 1 d .
H525 H 0.4169 -0.0778 0.2614 0.086 Uiso 1 1 calc R
C526 C 0.3519(6) 0.0296(6) 0.3284(5) 0.052(2) Uani 1 1 d .
H526 H 0.4140 0.0383 0.3225 0.062 Uiso 1 1 calc R
H6 H 0.125(6) 0.547(6) 0.444(5) 0.062 Uiso 1 1 d .

loop_
_atom_site_aniso_label
_atom_site_aniso_U_11
_atom_site_aniso_U_22
_atom_site_aniso_U_33
_atom_site_aniso_U_23
_atom_site_aniso_U_13
_atom_site_aniso_U_12
Er1 0.02928(15) 0.01649(14) 0.00962(12) 0.00002(9) -0.00279(10) -0.01210(11)
Er2 0.02546(14) 0.01541(13) 0.01040(12) -0.00089(9) -0.00307(10) -0.01017(11)
S1 0.0643(12) 0.0474(11) 0.0159(7) -0.0022(7) -0.0108(7) -0.0320(9)
S2 0.0581(10) 0.0181(7) 0.0145(7) 0.0038(5) -0.0097(7) -0.0138(7)
S3 0.0399(9) 0.0351(9) 0.0306(8) -0.0065(7) -0.0022(7) -0.0243(8)
O6 0.024(2) 0.0177(19) 0.0132(17) -0.0033(15) -0.0030(15) -0.0121(16)
O7 0.212(10) 0.238(11) 0.238(11) -0.061(8) -0.053(8) -0.090(8)
O8 0.075(5) 0.132(7) 0.087(5) -0.045(5) 0.020(4) -0.049(5)
O9 0.117(6) 0.065(5) 0.094(6) -0.015(4) -0.030(5) 0.002(4)
O1 0.026(2) 0.020(2) 0.0175(19) -0.0041(15) -0.0060(15) -0.0093(17)
O2 0.040(2) 0.0153(19) 0.0119(18) 0.0023(15) -0.0059(16) -0.0136(18)
O3 0.041(2) 0.0148(19) 0.0154(18) -0.0026(15) -0.0064(16) -0.0165(18)
O41 0.036(2) 0.032(2) 0.0152(19) -0.0066(17) 0.0005(17) -0.020(2)
O42 0.034(2) 0.037(2) 0.0143(19) -0.0046(17) -0.0002(16) -0.021(2)
O51 0.025(2) 0.026(2) 0.028(2) -0.0092(18) -0.0020(17) -0.0114(19)
O52 0.029(2) 0.021(2) 0.021(2) -0.0073(17) -0.0011(17) -0.0082(18)
N11 0.043(3) 0.031(3) 0.013(2) 0.000(2) -0.009(2) -0.021(2)
N12 0.048(3) 0.052(4) 0.032(3) -0.015(3) -0.013(3) -0.023(3)
N21 0.042(3) 0.016(2) 0.015(2) 0.0040(19) -0.008(2) -0.013(2)
N22 0.063(4) 0.021(3) 0.018(2) 0.005(2) -0.012(2) -0.018(3)
N31 0.032(3) 0.019(2) 0.019(2) -0.0034(19) -0.007(2) -0.011(2)
N32 0.045(3) 0.031(3) 0.041(3) -0.007(3) -0.012(3) -0.021(3)
C11 0.032(3) 0.018(3) 0.019(3) -0.004(2) -0.009(2) -0.008(2)
C16 0.027(3) 0.020(3) 0.017(3) -0.002(2) -0.008(2) -0.010(2)
C15 0.024(3) 0.030(3) 0.029(3) -0.010(3) -0.004(2) -0.008(3)
C14 0.034(4) 0.040(4) 0.040(4) -0.016(3) -0.005(3) -0.019(3)
C13 0.036(4) 0.050(4) 0.044(4) -0.018(3) -0.010(3) -0.021(3)
C12 0.037(4) 0.033(3) 0.029(3) -0.015(3) -0.012(3) -0.010(3)
C21 0.039(3) 0.017(3) 0.017(3) 0.001(2) -0.007(2) -0.015(3)
C26 0.037(3) 0.019(3) 0.020(3) -0.001(2) -0.009(2) -0.015(3)
C25 0.050(4) 0.025(3) 0.017(3) -0.006(2) -0.003(3) -0.020(3)
C24 0.051(4) 0.016(3) 0.031(3) -0.002(3) -0.011(3) -0.014(3)
C23 0.069(5) 0.022(3) 0.027(3) 0.002(3) -0.013(3) -0.024(3)
C22 0.047(4) 0.019(3) 0.025(3) 0.005(2) -0.013(3) -0.018(3)
C31 0.031(3) 0.021(3) 0.019(3) -0.005(2) -0.006(2) -0.013(3)
C36 0.037(3) 0.020(3) 0.020(3) -0.001(2) -0.010(2) -0.014(3)
C35 0.061(4) 0.028(3) 0.018(3) 0.000(3) -0.012(3) -0.022(3)
C34 0.072(5) 0.045(4) 0.022(3) -0.014(3) -0.009(3) -0.029(4)
C33 0.082(5) 0.040(4) 0.029(3) -0.010(3) -0.019(3) -0.033(4)
C32 0.039(4) 0.025(3) 0.033(3) -0.003(3) -0.016(3) -0.016(3)
C41 0.035(4) 0.031(3) 0.025(3) -0.007(3) 0.006(3) -0.018(3)
C43 0.036(4) 0.046(4) 0.019(3) -0.009(3) 0.010(3) -0.026(3)
C42 0.032(3) 0.025(3) 0.026(3) 0.000(3) -0.006(3) -0.012(3)
C51 0.026(3) 0.032(3) 0.021(3) -0.006(2) -0.002(2) -0.015(3)
C53 0.028(3) 0.033(4) 0.039(4) -0.022(3) -0.003(3) -0.003(3)
C52 0.041(4) 0.014(3) 0.021(3) -0.005(2) -0.011(3) -0.004(3)
C71 0.113(13) 0.159(18) 0.159(17) -0.053(14) -0.032(12) 0.049(13)
C72 0.166(15) 0.077(9) 0.136(13) -0.020(9) -0.052(11) -0.037(10)
C73 0.131(12) 0.096(10) 0.156(13) -0.008(9) -0.042(10) -0.068(10)
C74 0.184(18) 0.094(12) 0.27(2) -0.038(14) -0.076(17) -0.062(13)
C81 0.070(8) 0.170(15) 0.171(14) -0.056(12) 0.032(9) -0.063(10)
C82 0.150(10) 0.140(10) 0.188(11) -0.048(8) 0.006(8) -0.065(8)
C83 0.115(11) 0.24(2) 0.078(9) -0.083(11) 0.029(8) -0.056(12)
C84 0.086(9) 0.066(8) 0.180(15) -0.024(9) -0.036(9) -0.005(7)
C91 0.230(16) 0.037(6) 0.087(8) -0.017(6) -0.071(10) 0.011(8)
C92 0.154(11) 0.034(5) 0.088(8) -0.004(5) -0.038(8) -0.010(6)
C93 0.124(10) 0.065(7) 0.082(8) -0.032(6) -0.012(7) -0.009(7)
C94 0.196(15) 0.088(9) 0.043(6) -0.013(6) -0.004(7) -0.015(9)
C411 0.036(4) 0.034(4) 0.016(3) -0.003(3) -0.001(2) -0.013(3)
C412 0.061(5) 0.046(4) 0.015(3) -0.004(3) 0.000(3) -0.025(4)
C413 0.071(5) 0.055(5) 0.027(4) -0.017(3) -0.010(4) -0.018(4)
C414 0.061(5) 0.063(5) 0.018(3) -0.015(3) 0.002(3) -0.011(4)
C415 0.057(5) 0.069(6) 0.023(4) 0.001(4) 0.001(3) -0.026(4)
C416 0.043(4) 0.054(5) 0.028(3) -0.008(3) 0.000(3) -0.024(4)
C421 0.039(4) 0.028(3) 0.028(3) 0.003(3) -0.010(3) -0.019(3)
C422 0.048(4) 0.043(4) 0.038(4) -0.008(3) -0.015(3) -0.023(3)
C423 0.057(5) 0.060(5) 0.045(4) -0.012(4) -0.016(4) -0.027(4)
C424 0.049(5) 0.053(5) 0.064(5) -0.017(4) -0.024(4) -0.019(4)
C425 0.046(5) 0.093(7) 0.067(6) -0.015(5) -0.008(4) -0.046(5)
C426 0.053(5) 0.080(6) 0.037(4) -0.005(4) -0.008(3) -0.043(5)
C511 0.033(3) 0.044(4) 0.021(3) -0.014(3) -0.002(3) -0.016(3)
C512 0.023(3) 0.047(4) 0.033(3) -0.014(3) 0.000(3) -0.015(3)
C513 0.043(4) 0.059(5) 0.036(4) -0.016(4) 0.004(3) -0.031(4)
C514 0.035(4) 0.086(6) 0.031(4) -0.023(4) 0.005(3) -0.036(4)
C515 0.031(4) 0.065(5) 0.039(4) -0.012(4) -0.007(3) -0.014(4)
C516 0.028(4) 0.047(4) 0.050(4) -0.018(3) -0.011(3) -0.010(3)
C521 0.051(4) 0.028(3) 0.020(3) -0.006(3) -0.008(3) -0.014(3)
C522 0.054(4) 0.024(3) 0.029(3) -0.007(3) -0.012(3) -0.012(3)
C523 0.067(5) 0.035(4) 0.057(5) -0.018(4) -0.019(4) -0.022(4)
C524 0.096(7) 0.053(5) 0.077(6) -0.046(5) -0.020(5) -0.022(5)
C525 0.062(6) 0.057(6) 0.100(8) -0.057(6) -0.008(5) -0.001(5)
C526 0.050(5) 0.042(4) 0.068(5) -0.036(4) -0.005(4) -0.008(4)

loop_
_atom_type_symbol
_atom_type_description
_atom_type_scat_dispersion_real
_atom_type_scat_dispersion_imag
_atom_type_scat_source
C C 0.0033 0.0016 'International Tables Vol C Tables 4.2.6.8 and 6.1.1.4'
H H 0.0000 0.0000 'International Tables Vol C Tables 4.2.6.8 and 6.1.1.4'
O O 0.0106 0.0060 'International Tables Vol C Tables 4.2.6.8 and 6.1.1.4'
Er Er -0.2586 4.9576 'International Tables Vol C Tables 4.2.6.8 and 6.1.1.4'
N N 0.0061 0.0033 'International Tables Vol C Tables 4.2.6.8 and 6.1.1.4'
S S 0.1246 0.1234 'International Tables Vol C Tables 4.2.6.8 and 6.1.1.4'

loop_
_geom_angle_atom_site_label_1
_geom_angle_atom_site_label_2
_geom_angle_atom_site_label_3
_geom_angle
_geom_angle_site_symmetry_1
_geom_angle_site_symmetry_3
O42 Er1 O41 75.19(13) . .
O42 Er1 O6 78.21(13) . .
O41 Er1 O6 136.90(14) . .
O42 Er1 O3 109.04(14) . .
O41 Er1 O3 86.69(13) . .
O6 Er1 O3 70.77(12) . .
O42 Er1 O1 144.62(12) . .
O41 Er1 O1 140.17(12) . .
O6 Er1 O1 73.08(12) . .
O3 Er1 O1 80.59(13) . .
O42 Er1 O2 84.06(13) . 2_566
O41 Er1 O2 139.10(12) . 2_566
O6 Er1 O2 69.05(12) . 2_566
O3 Er1 O2 133.80(12) . 2_566
O1 Er1 O2 66.73(12) . 2_566
O42 Er1 N21 85.68(15) . 2_566
O41 Er1 N21 75.56(15) . 2_566
O6 Er1 N21 135.27(13) . 2_566
O3 Er1 N21 153.40(14) . 2_566
O1 Er1 N21 100.39(14) . 2_566
O2 Er1 N21 67.96(13) 2_566 2_566
O42 Er1 N11 146.62(14) . .
O41 Er1 N11 73.24(14) . .
O6 Er1 N11 133.73(13) . .
O3 Er1 N11 79.74(14) . .
O1 Er1 N11 67.42(13) . .
O2 Er1 N11 113.64(15) 2_566 .
N21 Er1 N11 76.28(15) 2_566 .
O42 Er1 Er2 103.84(9) . 2_566
O41 Er1 Er2 178.64(11) . 2_566
O6 Er1 Er2 41.76(9) . 2_566
O3 Er1 Er2 92.75(9) . 2_566
O1 Er1 Er2 40.84(8) . 2_566
O2 Er1 Er2 41.31(8) 2_566 2_566
N21 Er1 Er2 105.38(11) 2_566 2_566
N11 Er1 Er2 107.90(11) . 2_566
O42 Er1 Er2 96.01(10) . .
O41 Er1 Er2 116.62(10) . .
O6 Er1 Er2 34.56(8) . .
O3 Er1 Er2 36.35(8) . .
O1 Er1 Er2 71.32(9) . .
O2 Er1 Er2 100.10(8) 2_566 .
N21 Er1 Er2 167.75(11) 2_566 .
N11 Er1 Er2 107.56(10) . .
Er2 Er1 Er2 62.415(9) 2_566 .
O52 Er2 O51 73.78(14) . .
O52 Er2 O6 142.27(13) . .
O51 Er2 O6 80.52(13) . .
O52 Er2 O1 122.43(13) . 2_566
O51 Er2 O1 79.21(13) . 2_566
O6 Er2 O1 77.83(12) . 2_566
O52 Er2 O2 83.25(13) . .
O51 Er2 O2 120.83(14) . .
O6 Er2 O2 134.20(12) . .
O1 Er2 O2 68.72(12) 2_566 .
O52 Er2 O6 141.68(12) . 2_566
O51 Er2 O6 143.42(13) . 2_566
O6 Er2 O6 71.32(13) . 2_566
O1 Er2 O6 72.51(12) 2_566 2_566
O2 Er2 O6 69.39(12) . 2_566
O52 Er2 O3 83.12(13) . .
O51 Er2 O3 89.27(13) . .
O6 Er2 O3 69.22(11) . .
O1 Er2 O3 146.48(12) 2_566 .
O2 Er2 O3 141.46(12) . .
O6 Er2 O3 101.61(12) 2_566 .
O52 Er2 N31 70.24(14) . .
O51 Er2 N31 138.55(14) . .
O6 Er2 N31 117.73(13) . .
O1 Er2 N31 138.41(13) 2_566 .
O2 Er2 N31 74.63(13) . .
O6 Er2 N31 76.80(13) 2_566 .
O3 Er2 N31 66.85(13) . .
O52 Er2 Er1 125.61(9) . 2_566
O51 Er2 Er1 120.37(10) . 2_566
O6 Er2 Er1 91.15(8) . 2_566
O1 Er2 Er1 41.62(9) 2_566 2_566
O2 Er2 Er1 43.17(9) . 2_566
O6 Er2 Er1 40.30(8) 2_566 2_566
O3 Er2 Er1 141.90(9) . 2_566
N31 Er2 Er1 97.39(10) . 2_566
O52 Er2 Er2 165.81(10) . 2_566
O51 Er2 Er2 113.56(10) . 2_566
O6 Er2 Er2 36.14(9) . 2_566
O1 Er2 Er2 71.62(9) 2_566 2_566
O2 Er2 Er2 101.82(9) . 2_566
O6 Er2 Er2 35.18(8) 2_566 2_566
O3 Er2 Er2 84.81(9) . 2_566
N31 Er2 Er2 98.10(10) . 2_566
Er1 Er2 Er2 62.445(8) 2_566 2_566
O52 Er2 Er1 115.48(9) . .
O51 Er2 Er1 86.08(10) . .
O6 Er2 Er1 34.32(8) . .
O1 Er2 Er1 112.13(9) 2_566 .
O2 Er2 Er1 151.62(10) . .
O6 Er2 Er1 83.61(8) 2_566 .
O3 Er2 Er1 35.04(8) . .
N31 Er2 Er1 91.25(10) . .
Er1 Er2 Er1 117.585(9) 2_566 .
Er2 Er2 Er1 55.140(8) 2_566 .
N12 S1 N11 100.6(3) . .
N22 S2 N21 99.9(2) . .
N32 S3 N31 99.8(2) . .
Er1 O6 Er2 111.12(14) . .
Er1 O6 Er2 97.94(14) . 2_566
Er2 O6 Er2 108.68(13) . 2_566
Er1 O6 H6 107(5) . .
Er2 O6 H6 117(6) . .
Er2 O6 H6 113(5) 2_566 .
C71 O7 C74 109.7(15) . .
C81 O8 C84 108.6(8) . .
C91 O9 C94 106.3(9) . .
C16 O1 Er2 141.4(3) . 2_566
C16 O1 Er1 117.4(3) . .
Er2 O1 Er1 97.54(12) 2_566 .
C26 O2 Er2 138.2(3) . .
C26 O2 Er1 119.3(3) . 2_566
Er2 O2 Er1 95.52(12) . 2_566
C36 O3 Er1 131.9(3) . .
C36 O3 Er2 115.2(3) . .
Er1 O3 Er2 108.61(13) . .
C41 O41 Er1 131.7(4) . .
C42 O42 Er1 135.7(4) . .
C51 O51 Er2 136.3(3) . .
C52 O52 Er2 137.7(4) . .
C11 N11 S1 106.4(4) . .
C11 N11 Er1 107.8(3) . .
S1 N11 Er1 140.2(3) . .
C12 N12 S1 107.0(4) . .
C21 N21 S2 106.4(4) . .
C21 N21 Er1 114.2(3) . 2_566
S2 N21 Er1 139.4(3) . 2_566
C22 N22 S2 107.9(4) . .
C31 N31 S3 105.6(3) . .
C31 N31 Er2 107.2(3) . .
S3 N31 Er2 139.6(2) . .
C32 N32 S3 107.7(4) . .
N11 C11 C12 113.8(5) . .
N11 C11 C16 122.4(5) . .
C12 C11 C16 123.8(5) . .
O1 C16 C15 128.4(5) . .
O1 C16 C11 116.3(5) . .
C15 C16 C11 115.2(5) . .
C16 C15 C14 121.2(5) . .
C16 C15 H15 119.4 . .
C14 C15 H15 119.4 . .
C13 C14 C15 124.3(6) . .
C13 C14 H14 117.8 . .
C15 C14 H14 117.8 . .
C14 C13 C12 116.5(5) . .
C14 C13 H13 121.8 . .
C12 C13 H13 121.8 . .
N12 C12 C13 128.9(5) . .
N12 C12 C11 112.3(5) . .
C13 C12 C11 118.8(5) . .
N21 C21 C22 114.7(5) . .
N21 C21 C26 122.3(5) . .
C22 C21 C26 123.1(5) . .
O2 C26 C25 128.3(5) . .
O2 C26 C21 116.2(5) . .
C25 C26 C21 115.5(5) . .
C26 C25 C24 120.6(5) . .
C26 C25 H25 119.7 . .
C24 C25 H25 119.7 . .
C23 C24 C25 124.0(6) . .
C23 C24 H24 118.0 . .
C25 C24 H24 118.0 . .
C24 C23 C22 117.2(6) . .
C24 C23 H23 121.4 . .
C22 C23 H23 121.4 . .
N22 C22 C23 129.2(5) . .
N22 C22 C21 111.1(5) . .
C23 C22 C21 119.7(5) . .
N31 C31 C32 115.6(5) . .
N31 C31 C36 122.1(5) . .
C32 C31 C36 122.0(5) . .
O3 C36 C35 126.8(5) . .
O3 C36 C31 117.4(5) . .
C35 C36 C31 115.8(5) . .
C36 C35 C34 120.9(6) . .
C36 C35 H35 119.6 . .
C34 C35 H35 119.6 . .
C33 C34 C35 124.5(6) . .
C33 C34 H34 117.8 . .
C35 C34 H34 117.8 . .
C34 C33 C32 116.5(5) . .
C34 C33 H33 121.8 . .
C32 C33 H33 121.8 . .
N32 C32 C33 128.4(5) . .
N32 C32 C31 111.2(5) . .
C33 C32 C31 120.3(5) . .
O41 C41 C43 124.7(5) . .
O41 C41 C411 114.5(5) . .
C43 C41 C411 120.7(5) . .
C41 C43 C42 124.6(5) . .
C41 C43 H43 117.7 . .
C42 C43 H43 117.7 . .
O42 C42 C43 122.8(5) . .
O42 C42 C421 115.8(5) . .
C43 C42 C421 121.3(5) . .
O51 C51 C53 123.9(5) . .
O51 C51 C511 116.8(5) . .
C53 C51 C511 119.3(6) . .
C52 C53 C51 123.4(6) . .
C52 C53 H53 118.3 . .
C51 C53 H53 118.3 . .
O52 C52 C53 123.2(5) . .
O52 C52 C521 115.7(5) . .
C53 C52 C521 121.0(6) . .
O7 C71 C72 106.3(14) . .
O7 C71 H71A 110.5 . .
C72 C71 H71A 110.5 . .
O7 C71 H71B 110.5 . .
C72 C71 H71B 110.5 . .
H71A C71 H71B 108.7 . .
C73 C72 C71 106.2(12) . .
C73 C72 H72A 110.5 . .
C71 C72 H72A 110.5 . .
C73 C72 H72B 110.5 . .
C71 C72 H72B 110.5 . .
H72A C72 H72B 108.7 . .
C72 C73 C74 104.5(12) . .
C72 C73 H73A 110.8 . .
C74 C73 H73A 110.8 . .
C72 C73 H73B 110.8 . .
C74 C73 H73B 110.8 . .
H73A C73 H73B 108.9 . .
O7 C74 C73 107.5(13) . .
O7 C74 H74A 110.2 . .
C73 C74 H74A 110.2 . .
O7 C74 H74B 110.2 . .
C73 C74 H74B 110.2 . .
H74A C74 H74B 108.5 . .
O8 C81 C82 107.8(12) . .
O8 C81 H81A 110.2 . .
C82 C81 H81A 110.2 . .
O8 C81 H81B 110.2 . .
C82 C81 H81B 110.2 . .
H81A C81 H81B 108.5 . .
C81 C82 C83 101.4(13) . .
C81 C82 H82A 111.5 . .
C83 C82 H82A 111.5 . .
C81 C82 H82B 111.5 . .
C83 C82 H82B 111.5 . .
H82A C82 H82B 109.3 . .
C84 C83 C82 99.9(11) . .
C84 C83 H83A 111.8 . .
C82 C83 H83A 111.8 . .
C84 C83 H83B 111.8 . .
C82 C83 H83B 111.8 . .
H83A C83 H83B 109.5 . .
O8 C84 C83 103.5(10) . .
O8 C84 H84A 111.1 . .
C83 C84 H84A 111.1 . .
O8 C84 H84B 111.1 . .
C83 C84 H84B 111.1 . .
H84A C84 H84B 109.0 . .
O9 C91 C92 111.5(9) . .
O9 C91 H91A 109.3 . .
C92 C91 H91A 109.3 . .
O9 C91 H91B 109.3 . .
C92 C91 H91B 109.3 . .
H91A C91 H91B 108.0 . .
C91 C92 C93 104.3(8) . .
C91 C92 H92A 110.9 . .
C93 C92 H92A 110.9 . .
C91 C92 H92B 110.9 . .
C93 C92 H92B 110.9 . .
H92A C92 H92B 108.9 . .
C92 C93 C94 103.2(8) . .
C92 C93 H93A 111.1 . .
C94 C93 H93A 111.1 . .
C92 C93 H93B 111.1 . .
C94 C93 H93B 111.1 . .
H93A C93 H93B 109.1 . .
O9 C94 C93 108.0(8) . .
O9 C94 H94A 110.1 . .
C93 C94 H94A 110.1 . .
O9 C94 H94B 110.1 . .
C93 C94 H94B 110.1 . .
H94A C94 H94B 108.4 . .
C412 C411 C416 118.3(6) . .
C412 C411 C41 119.7(5) . .
C416 C411 C41 122.0(6) . .
C413 C412 C411 121.6(6) . .
C413 C412 H412 119.2 . .
C411 C412 H412 119.2 . .
C412 C413 C414 119.3(7) . .
C412 C413 H413 120.4 . .
C414 C413 H413 120.4 . .
C415 C414 C413 120.4(6) . .
C415 C414 H414 119.8 . .
C413 C414 H414 119.8 . .
C414 C415 C416 119.8(7) . .
C414 C415 H415 120.1 . .
C416 C415 H415 120.1 . .
C415 C416 C411 120.6(7) . .
C415 C416 H416 119.7 . .
C411 C416 H416 119.7 . .
C422 C421 C426 118.0(6) . .
C422 C421 C42 119.3(5) . .
C426 C421 C42 122.7(6) . .
C423 C422 C421 121.3(6) . .
C423 C422 H422 119.3 . .
C421 C422 H422 119.3 . .
C424 C423 C422 121.3(7) . .
C424 C423 H423 119.4 . .
C422 C423 H423 119.4 . .
C423 C424 C425 118.2(7) . .
C423 C424 H424 120.9 . .
C425 C424 H424 120.9 . .
C424 C425 C426 120.8(7) . .
C424 C425 H425 119.6 . .
C426 C425 H425 119.6 . .
C421 C426 C425 120.4(7) . .
C421 C426 H426 119.8 . .
C425 C426 H426 119.8 . .
C516 C511 C512 118.2(6) . .
C516 C511 C51 122.8(6) . .
C512 C511 C51 119.0(6) . .
C511 C512 C513 120.0(7) . .
C511 C512 H512 120.0 . .
C513 C512 H512 120.0 . .
C514 C513 C512 120.8(7) . .
C514 C513 H513 119.6 . .
C512 C513 H513 119.6 . .
C515 C514 C513 119.4(6) . .
C515 C514 H514 120.3 . .
C513 C514 H514 120.3 . .
C514 C515 C516 119.5(7) . .
C514 C515 H515 120.2 . .
C516 C515 H515 120.2 . .
C511 C516 C515 122.0(7) . .
C511 C516 H516 119.0 . .
C515 C516 H516 119.0 . .
C526 C521 C522 117.9(6) . .
C526 C521 C52 122.7(6) . .
C522 C521 C52 119.3(6) . .
C521 C522 C523 121.1(7) . .
C521 C522 H522 119.5 . .
C523 C522 H522 119.5 . .
C524 C523 C522 119.9(7) . .
C524 C523 H523 120.1 . .
C522 C523 H523 120.1 . .
C523 C524 C525 119.8(7) . .
C523 C524 H524 120.1 . .
C525 C524 H524 120.1 . .
C524 C525 C526 121.0(8) . .
C524 C525 H525 119.5 . .
C526 C525 H525 119.5 . .
C525 C526 C521 120.3(7) . .
C525 C526 H526 119.8 . .
C521 C526 H526 119.8 . .

loop_
_geom_bond_atom_site_label_1
_geom_bond_atom_site_label_2
_geom_bond_distance
_geom_bond_site_symmetry_2
Er1 O42 2.237(4) .
Er1 O41 2.276(4) .
Er1 O6 2.306(3) .
Er1 O3 2.312(3) .
Er1 O1 2.366(3) .
Er1 O2 2.427(4) 2_566
Er1 N21 2.483(4) 2_566
Er1 N11 2.560(4) .
Er1 Er2 3.5317(4) 2_566
Er1 Er2 3.8158(4) .
Er2 O52 2.254(4) .
Er2 O51 2.269(4) .
Er2 O6 2.320(3) .
Er2 O1 2.330(3) 2_566
Er2 O2 2.342(3) .
Er2 O6 2.375(4) 2_566
Er2 O3 2.387(3) .
Er2 N31 2.623(4) .
Er2 Er1 3.5317(4) 2_566
Er2 Er2 3.8148(5) 2_566
S1 N12 1.608(5) .
S1 N11 1.617(5) .
S2 N22 1.610(5) .
S2 N21 1.620(4) .
S3 N32 1.612(5) .
S3 N31 1.639(4) .
O6 Er2 2.375(4) 2_566
O6 H6 0.81(7) .
O7 C71 1.35(2) .
O7 C74 1.41(2) .
O8 C81 1.405(12) .
O8 C84 1.440(13) .
O9 C91 1.298(11) .
O9 C94 1.426(12) .
O1 C16 1.333(6) .
O1 Er2 2.330(3) 2_566
O2 C26 1.336(6) .
O2 Er1 2.427(4) 2_566
O3 C36 1.347(6) .
O41 C41 1.287(6) .
O42 C42 1.285(6) .
O51 C51 1.282(7) .
O52 C52 1.281(7) .
N11 C11 1.350(7) .
N12 C12 1.360(8) .
N21 C21 1.336(7) .
N21 Er1 2.483(4) 2_566
N22 C22 1.355(7) .
N31 C31 1.329(7) .
N32 C32 1.359(7) .
C11 C12 1.420(7) .
C11 C16 1.424(7) .
C16 C15 1.364(7) .
C15 C14 1.422(8) .
C15 H15 0.9500 .
C14 C13 1.360(9) .
C14 H14 0.9500 .
C13 C12 1.418(8) .
C13 H13 0.9500 .
C21 C22 1.426(7) .
C21 C26 1.440(7) .
C26 C25 1.372(8) .
C25 C24 1.448(8) .
C25 H25 0.9500 .
C24 C23 1.358(8) .
C24 H24 0.9500 .
C23 C22 1.405(8) .
C23 H23 0.9500 .
C31 C32 1.419(7) .
C31 C36 1.438(7) .
C36 C35 1.362(8) .
C35 C34 1.433(8) .
C35 H35 0.9500 .
C34 C33 1.343(9) .
C34 H34 0.9500 .
C33 C32 1.410(8) .
C33 H33 0.9500 .
C41 C43 1.390(8) .
C41 C411 1.496(8) .
C43 C42 1.407(8) .
C43 H43 0.9500 .
C42 C421 1.486(8) .
C51 C53 1.406(8) .
C51 C511 1.483(8) .
C53 C52 1.390(8) .
C53 H53 0.9500 .
C52 C521 1.495(8) .
C71 C72 1.487(14) .
C71 H71A 0.9900 .
C71 H71B 0.9900 .
C72 C73 1.464(13) .
C72 H72A 0.9900 .
C72 H72B 0.9900 .
C73 C74 1.473(13) .
C73 H73A 0.9900 .
C73 H73B 0.9900 .
C74 H74A 0.9900 .
C74 H74B 0.9900 .
C81 C82 1.451(13) .
C81 H81A 0.9900 .
C81 H81B 0.9900 .
C82 C83 1.527(14) .
C82 H82A 0.9900 .
C82 H82B 0.9900 .
C83 C84 1.491(12) .
C83 H83A 0.9900 .
C83 H83B 0.9900 .
C84 H84A 0.9900 .
C84 H84B 0.9900 .
C91 C92 1.461(11) .
C91 H91A 0.9900 .
C91 H91B 0.9900 .
C92 C93 1.477(11) .
C92 H92A 0.9900 .
C92 H92B 0.9900 .
C93 C94 1.488(12) .
C93 H93A 0.9900 .
C93 H93B 0.9900 .
C94 H94A 0.9900 .
C94 H94B 0.9900 .
C411 C412 1.388(9) .
C411 C416 1.396(8) .
C412 C413 1.379(8) .
C412 H412 0.9500 .
C413 C414 1.392(10) .
C413 H413 0.9500 .
C414 C415 1.374(10) .
C414 H414 0.9500 .
C415 C416 1.395(9) .
C415 H415 0.9500 .
C416 H416 0.9500 .
C421 C422 1.379(8) .
C421 C426 1.388(9) .
C422 C423 1.378(9) .
C422 H422 0.9500 .
C423 C424 1.373(10) .
C423 H423 0.9500 .
C424 C425 1.383(11) .
C424 H424 0.9500 .
C425 C426 1.395(10) .
C425 H425 0.9500 .
C426 H426 0.9500 .
C511 C516 1.366(9) .
C511 C512 1.387(9) .
C512 C513 1.390(8) .
C512 H512 0.9500 .
C513 C514 1.373(11) .
C513 H513 0.9500 .
C514 C515 1.370(10) .
C514 H514 0.9500 .
C515 C516 1.390(9) .
C515 H515 0.9500 .
C516 H516 0.9500 .
C521 C526 1.386(9) .
C521 C522 1.389(9) .
C522 C523 1.391(9) .
C522 H522 0.9500 .
C523 C524 1.357(11) .
C523 H523 0.9500 .
C524 C525 1.374(11) .
C524 H524 0.9500 .
C525 C526 1.376(10) .
C525 H525 0.9500 .
C526 H526 0.9500 .
